data_1557787
loop_
_publ_author_name
'Gao, Yu-Qi'
'Li, Ruoxin'
'Wang, Weiwei'
'Lee, Shoei-Sheng'
'Gao, Jin-Ming'

_publ_section_title
;
 Microbial Transformations of two Beyerane-type Diterpenes by
 Cunninghamella echinulata.
;
_journal_name_full 'Journal of agricultural and food chemistry'
_journal_paper_doi 10.1021/acs.jafc.0c00592
_journal_year 2020
_chemical_formula_sum 'C21 H36 O5'
_chemical_formula_weight 368.50
_space_group_IT_number 19
_space_group_name_Hall 'P 2ac 2ab'
_space_group_name_H-M_alt 'P 21 21 21'
_symmetry_cell_setting orthorhombic
_symmetry_space_group_name_H-M 'P 21 21 21'
_atom_sites_solution_hydrogens geom
_atom_sites_solution_primary direct
_atom_sites_solution_secondary difmap
_audit_creation_method SHELXL-97
_audit_update_record
;
2010-04-13 deposited with the CCDC.
2018-10-11 downloaded from the CCDC.
;
_cell_angle_alpha 90.00
_cell_angle_beta 90.00
_cell_angle_gamma 90.00
_cell_formula_units_Z 4
_cell_length_a 8.0964(9)
_cell_length_b 14.0282(13)
_cell_length_c 17.5127(17)
_cell_measurement_reflns_used 3056
_cell_measurement_temperature 298(2)
_cell_measurement_theta_max 23.771
_cell_measurement_theta_min 2.326
_cell_volume 1989.1(3)
_computing_cell_refinement 'Bruker SMART'
_computing_data_collection 'Bruker SMART'
_computing_data_reduction 'Bruker SAINT'
_computing_molecular_graphics 'Bruker SHELXTL'
_computing_publication_material 'Bruker SHELXTL'
_computing_structure_refinement 'SHELXL-97 (Sheldrick, 1997)'
_computing_structure_solution 'SHELXS-97 (Sheldrick, 1990)'
_diffrn_ambient_temperature 298(2)
_diffrn_measured_fraction_theta_full 1.000
_diffrn_measured_fraction_theta_max 1.000
_diffrn_measurement_device_type 'CCD area detector'
_diffrn_measurement_method 'phi and omega scans'
_diffrn_radiation_monochromator graphite
_diffrn_radiation_source 'fine-focus sealed tube'
_diffrn_radiation_type MoK\a
_diffrn_radiation_wavelength 0.71073
_diffrn_reflns_av_R_equivalents 0.0338
_diffrn_reflns_av_sigmaI/netI 0.0262
_diffrn_reflns_limit_h_max 9
_diffrn_reflns_limit_h_min -9
_diffrn_reflns_limit_k_max 11
_diffrn_reflns_limit_k_min -16
_diffrn_reflns_limit_l_max 17
_diffrn_reflns_limit_l_min -20
_diffrn_reflns_number 10062
_diffrn_reflns_theta_full 25.01
_diffrn_reflns_theta_max 25.01
_diffrn_reflns_theta_min 1.86
_exptl_absorpt_coefficient_mu 0.086
_exptl_absorpt_correction_T_max 0.9632
_exptl_absorpt_correction_T_min 0.9584
_exptl_absorpt_correction_type multi-scan
_exptl_absorpt_process_details sadabs
_exptl_crystal_density_diffrn 1.231
_exptl_crystal_density_meas 0
_exptl_crystal_density_method 'not measured'
_exptl_crystal_F_000 808
_exptl_crystal_size_max 0.50
_exptl_crystal_size_mid 0.45
_exptl_crystal_size_min 0.44
_refine_diff_density_max 0.128
_refine_diff_density_min -0.179
_refine_diff_density_rms 0.036
_refine_ls_abs_structure_details 'Flack H D (1983), Acta Cryst. A39, 876-881'
_refine_ls_abs_structure_Flack -3.1(18)
_refine_ls_extinction_method none
_refine_ls_goodness_of_fit_ref 1.078
_refine_ls_hydrogen_treatment mixed
_refine_ls_matrix_type full
_refine_ls_number_parameters 239
_refine_ls_number_reflns 2024
_refine_ls_number_restraints 0
_refine_ls_restrained_S_all 1.078
_refine_ls_R_factor_all 0.0561
_refine_ls_R_factor_gt 0.0366
_refine_ls_shift/su_max 0.000
_refine_ls_shift/su_mean 0.000
_refine_ls_structure_factor_coef Fsqd
_refine_ls_weighting_details 'calc w=1/[\s^2^(Fo^2^)+(0.0396P)^2^+0.5574P] where P=(Fo^2^+2Fc^2^)/3'
_refine_ls_weighting_scheme calc
_refine_ls_wR_factor_gt 0.0806
_refine_ls_wR_factor_ref 0.0949
_reflns_number_gt 1609
_reflns_number_total 2024
_reflns_threshold_expression >2sigma(I)
_cod_data_source_file jf0c00592_si_002.cif
_cod_data_source_block 100407g
_cod_depositor_comments
;
The following automatic conversions were performed:

data item '_symmetry_cell_setting' value 'Orthorhombic' was changed
to 'orthorhombic' in accordance with the
/home/data/users/saulius/crontab/automatic-downloads/rss-feeds/ACS/lib/dictionaries/cif_core.dic
dictionary named 'cif_core.dic' version 2.4.2 last updated on
2011-04-26.

Automatic conversion script
Id: cif_fix_values 7556 2019-12-06 15:28:31Z antanas 
;
_cod_original_sg_symbol_H-M P2(1)2(1)2(1)
_cod_database_code 1557787

loop_
_symmetry_equiv_pos_as_xyz
'x, y, z'
'-x+1/2, -y, z+1/2'
'-x, y+1/2, -z+1/2'
'x+1/2, -y+1/2, -z'

loop_
_atom_site_label
_atom_site_type_symbol
_atom_site_fract_x
_atom_site_fract_y
_atom_site_fract_z
_atom_site_U_iso_or_equiv
_atom_site_adp_type
_atom_site_occupancy
_atom_site_symmetry_multiplicity
_atom_site_calc_flag
_atom_site_refinement_flags
_atom_site_disorder_assembly
_atom_site_disorder_group
O1 O 0.4112(4) 0.5441(2) 0.66863(13) 0.0770(8) Uani 1 1 d . . .
O2 O 0.1904(3) 0.56198(17) 0.59690(12) 0.0585(7) Uani 1 1 d . . .
H2 H 0.1495 0.5798 0.6373 0.088 Uiso 1 1 calc R . .
O3 O 0.5997(2) 0.51681(13) 0.32563(10) 0.0369(5) Uani 1 1 d . . .
H3 H 0.6992 0.5061 0.3268 0.055 Uiso 1 1 calc R . .
O4 O 0.5229(3) 0.88519(14) 0.28296(12) 0.0525(7) Uani 1 1 d . . .
H4 H 0.5038 0.9258 0.2505 0.079 Uiso 1 1 calc R . .
O5 O 0.9102(3) 0.4425(2) 0.30466(16) 0.0754(8) Uani 1 1 d . . .
H5 H 0.9562 0.4459 0.2630 0.113 Uiso 1 1 calc R . .
C1 C 0.7209(4) 0.5471(2) 0.47827(17) 0.0448(8) Uani 1 1 d . . .
H1A H 0.7537 0.4972 0.4430 0.054 Uiso 1 1 calc R . .
H1B H 0.8047 0.5965 0.4765 0.054 Uiso 1 1 calc R . .
C2 C 0.7151(4) 0.5057(3) 0.55881(18) 0.0544(9) Uani 1 1 d . . .
H2A H 0.8207 0.4767 0.5710 0.065 Uiso 1 1 calc R . .
H2B H 0.6948 0.5564 0.5953 0.065 Uiso 1 1 calc R . .
C3 C 0.5802(4) 0.4319(2) 0.56456(17) 0.0511(9) Uani 1 1 d . . .
H3A H 0.5780 0.4073 0.6163 0.061 Uiso 1 1 calc R . .
H3B H 0.6069 0.3793 0.5308 0.061 Uiso 1 1 calc R . .
C4 C 0.4077(4) 0.4689(2) 0.54435(15) 0.0387(7) Uani 1 1 d . . .
C5 C 0.4136(3) 0.51683(19) 0.46370(14) 0.0320(6) Uani 1 1 d . . .
H5A H 0.4388 0.4644 0.4286 0.038 Uiso 1 1 calc R . .
C6 C 0.2499(4) 0.5573(2) 0.43468(15) 0.0370(7) Uani 1 1 d . . .
H6A H 0.2251 0.6162 0.4613 0.044 Uiso 1 1 calc R . .
H6B H 0.1616 0.5124 0.4451 0.044 Uiso 1 1 calc R . .
C7 C 0.2597(4) 0.5763(2) 0.34868(15) 0.0372(7) Uani 1 1 d . . .
H7A H 0.2711 0.5158 0.3224 0.045 Uiso 1 1 calc R . .
H7B H 0.1566 0.6049 0.3322 0.045 Uiso 1 1 calc R . .
C8 C 0.4012(3) 0.64098(18) 0.32474(14) 0.0289(6) Uani 1 1 d . . .
C9 C 0.5662(4) 0.60800(19) 0.36145(15) 0.0299(6) Uani 1 1 d . . .
C10 C 0.5555(3) 0.58960(19) 0.45121(15) 0.0309(6) Uani 1 1 d . . .
C11 C 0.7026(4) 0.6782(2) 0.33999(16) 0.0374(7) Uani 1 1 d . . .
H11A H 0.8088 0.6500 0.3522 0.045 Uiso 1 1 calc R . .
H11B H 0.6906 0.7353 0.3708 0.045 Uiso 1 1 calc R . .
C12 C 0.7015(4) 0.7064(2) 0.25565(17) 0.0446(8) Uani 1 1 d . . .
H12A H 0.7538 0.6559 0.2266 0.054 Uiso 1 1 calc R . .
H12B H 0.7684 0.7633 0.2495 0.054 Uiso 1 1 calc R . .
C13 C 0.5308(4) 0.7256(2) 0.22135(16) 0.0373(7) Uani 1 1 d . . .
C14 C 0.4206(4) 0.64022(19) 0.23713(14) 0.0348(7) Uani 1 1 d . . .
H14A H 0.4722 0.5816 0.2199 0.042 Uiso 1 1 calc R . .
H14B H 0.3145 0.6472 0.2121 0.042 Uiso 1 1 calc R . .
C15 C 0.4324(4) 0.80058(18) 0.26558(15) 0.0373(7) Uani 1 1 d . . .
H15 H 0.3364 0.8186 0.2347 0.045 Uiso 1 1 calc R . .
C16 C 0.3694(4) 0.74943(19) 0.33750(16) 0.0373(7) Uani 1 1 d . . .
H16A H 0.2524 0.7614 0.3447 0.045 Uiso 1 1 calc R . .
H16B H 0.4284 0.7717 0.3823 0.045 Uiso 1 1 calc R . .
C17 C 0.3416(4) 0.5303(2) 0.60937(17) 0.0444(8) Uani 1 1 d . . .
C18 C 0.2915(5) 0.3816(2) 0.54104(17) 0.0531(9) Uani 1 1 d . . .
H18A H 0.2978 0.3472 0.5883 0.080 Uiso 1 1 calc R . .
H18B H 0.3243 0.3407 0.4998 0.080 Uiso 1 1 calc R . .
H18C H 0.1801 0.4027 0.5329 0.080 Uiso 1 1 calc R . .
C19 C 0.5250(4) 0.6808(2) 0.49844(16) 0.0414(8) Uani 1 1 d . . .
H19A H 0.5345 0.6663 0.5518 0.062 Uiso 1 1 calc R . .
H19B H 0.4162 0.7047 0.4880 0.062 Uiso 1 1 calc R . .
H19C H 0.6053 0.7282 0.4849 0.062 Uiso 1 1 calc R . .
C20 C 0.5487(5) 0.7526(2) 0.13740(16) 0.0526(9) Uani 1 1 d . . .
H20A H 0.6016 0.7016 0.1103 0.079 Uiso 1 1 calc R . .
H20B H 0.6144 0.8094 0.1332 0.079 Uiso 1 1 calc R . .
H20C H 0.4415 0.7640 0.1159 0.079 Uiso 1 1 calc R . .
C21 C 0.9683(5) 0.3631(3) 0.3440(3) 0.0810(13) Uani 1 1 d . . .
H21A H 1.0823 0.3723 0.3569 0.122 Uiso 1 1 calc R . .
H21B H 0.9576 0.3076 0.3123 0.122 Uiso 1 1 calc R . .
H21C H 0.9049 0.3545 0.3898 0.122 Uiso 1 1 calc R . .

loop_
_atom_site_aniso_label
_atom_site_aniso_U_11
_atom_site_aniso_U_22
_atom_site_aniso_U_33
_atom_site_aniso_U_23
_atom_site_aniso_U_13
_atom_site_aniso_U_12
O1 0.0867(19) 0.108(2) 0.0361(13) -0.0191(14) -0.0045(14) 0.0081(18)
O2 0.0745(17) 0.0666(15) 0.0345(12) -0.0052(11) 0.0105(12) 0.0181(15)
O3 0.0411(11) 0.0299(10) 0.0397(10) -0.0035(9) 0.0032(9) 0.0040(9)
O4 0.0843(17) 0.0268(11) 0.0466(12) 0.0042(9) -0.0254(12) -0.0110(11)
O5 0.0567(16) 0.0829(19) 0.0866(19) -0.0063(16) 0.0226(15) 0.0052(16)
C1 0.0424(18) 0.0489(19) 0.0433(17) 0.0033(15) -0.0030(14) 0.0047(16)
C2 0.057(2) 0.061(2) 0.0452(18) 0.0081(18) -0.0099(16) 0.0143(19)
C3 0.068(2) 0.0466(19) 0.0384(16) 0.0110(15) -0.0012(17) 0.0093(18)
C4 0.0545(18) 0.0335(16) 0.0279(14) 0.0009(12) 0.0073(14) 0.0011(15)
C5 0.0422(16) 0.0292(14) 0.0246(13) -0.0014(11) 0.0041(12) -0.0023(14)
C6 0.0399(16) 0.0378(16) 0.0334(15) 0.0013(13) 0.0029(13) -0.0057(14)
C7 0.0354(15) 0.0420(18) 0.0342(15) 0.0025(13) -0.0036(13) -0.0041(14)
C8 0.0336(15) 0.0266(14) 0.0265(13) 0.0003(11) -0.0009(12) -0.0023(12)
C9 0.0345(15) 0.0236(14) 0.0314(14) -0.0012(11) 0.0025(12) -0.0010(12)
C10 0.0351(15) 0.0292(14) 0.0283(14) -0.0010(12) -0.0024(12) 0.0002(13)
C11 0.0351(16) 0.0364(16) 0.0407(16) 0.0017(14) 0.0022(14) -0.0041(14)
C12 0.0451(18) 0.0427(18) 0.0461(18) 0.0087(15) 0.0108(15) -0.0059(15)
C13 0.0517(19) 0.0308(15) 0.0295(14) 0.0035(12) 0.0011(14) -0.0058(14)
C14 0.0492(18) 0.0273(14) 0.0277(14) -0.0003(11) -0.0030(14) -0.0038(14)
C15 0.0512(18) 0.0248(14) 0.0359(15) 0.0007(12) -0.0106(14) -0.0021(14)
C16 0.0445(17) 0.0330(15) 0.0343(15) -0.0011(13) -0.0013(13) 0.0064(13)
C17 0.064(2) 0.0389(18) 0.0301(16) 0.0028(14) 0.0063(15) -0.0008(17)
C18 0.085(3) 0.0366(18) 0.0382(17) 0.0031(14) 0.0165(18) -0.0098(18)
C19 0.055(2) 0.0370(17) 0.0320(15) -0.0045(13) -0.0052(14) -0.0037(16)
C20 0.077(3) 0.0453(18) 0.0357(16) 0.0074(15) 0.0047(17) -0.0106(19)
C21 0.062(3) 0.078(3) 0.103(3) -0.021(3) 0.004(3) 0.013(2)

loop_
_atom_type_symbol
_atom_type_description
_atom_type_scat_dispersion_real
_atom_type_scat_dispersion_imag
_atom_type_scat_source
C C 0.0033 0.0016 'International Tables Vol C Tables 4.2.6.8 and 6.1.1.4'
H H 0.0000 0.0000 'International Tables Vol C Tables 4.2.6.8 and 6.1.1.4'
O O 0.0106 0.0060 'International Tables Vol C Tables 4.2.6.8 and 6.1.1.4'

loop_
_geom_angle_atom_site_label_1
_geom_angle_atom_site_label_2
_geom_angle_atom_site_label_3
_geom_angle
_geom_angle_site_symmetry_1
_geom_angle_site_symmetry_3
_geom_angle_publ_flag
C17 O2 H2 109.5 . . ?
C9 O3 H3 109.5 . . ?
C15 O4 H4 109.5 . . ?
C21 O5 H5 109.5 . . ?
C2 C1 C10 113.9(3) . . ?
C2 C1 H1A 108.8 . . ?
C10 C1 H1A 108.8 . . ?
C2 C1 H1B 108.8 . . ?
C10 C1 H1B 108.8 . . ?
H1A C1 H1B 107.7 . . ?
C3 C2 C1 110.2(3) . . ?
C3 C2 H2A 109.6 . . ?
C1 C2 H2A 109.6 . . ?
C3 C2 H2B 109.6 . . ?
C1 C2 H2B 109.6 . . ?
H2A C2 H2B 108.1 . . ?
C2 C3 C4 114.4(2) . . ?
C2 C3 H3A 108.7 . . ?
C4 C3 H3A 108.7 . . ?
C2 C3 H3B 108.7 . . ?
C4 C3 H3B 108.7 . . ?
H3A C3 H3B 107.6 . . ?
C17 C4 C3 109.8(3) . . ?
C17 C4 C18 105.2(2) . . ?
C3 C4 C18 107.2(2) . . ?
C17 C4 C5 116.2(2) . . ?
C3 C4 C5 109.0(2) . . ?
C18 C4 C5 109.0(2) . . ?
C6 C5 C10 110.5(2) . . ?
C6 C5 C4 115.6(2) . . ?
C10 C5 C4 115.6(2) . . ?
C6 C5 H5A 104.5 . . ?
C10 C5 H5A 104.5 . . ?
C4 C5 H5A 104.5 . . ?
C5 C6 C7 110.3(2) . . ?
C5 C6 H6A 109.6 . . ?
C7 C6 H6A 109.6 . . ?
C5 C6 H6B 109.6 . . ?
C7 C6 H6B 109.6 . . ?
H6A C6 H6B 108.1 . . ?
C8 C7 C6 114.5(2) . . ?
C8 C7 H7A 108.6 . . ?
C6 C7 H7A 108.6 . . ?
C8 C7 H7B 108.6 . . ?
C6 C7 H7B 108.6 . . ?
H7A C7 H7B 107.6 . . ?
C7 C8 C14 110.3(2) . . ?
C7 C8 C9 110.9(2) . . ?
C14 C8 C9 108.8(2) . . ?
C7 C8 C16 114.8(2) . . ?
C14 C8 C16 99.6(2) . . ?
C9 C8 C16 111.9(2) . . ?
O3 C9 C11 109.1(2) . . ?
O3 C9 C8 104.1(2) . . ?
C11 C9 C8 109.2(2) . . ?
O3 C9 C10 107.1(2) . . ?
C11 C9 C10 112.7(2) . . ?
C8 C9 C10 114.1(2) . . ?
C1 C10 C19 107.2(2) . . ?
C1 C10 C5 110.2(2) . . ?
C19 C10 C5 110.6(2) . . ?
C1 C10 C9 108.6(2) . . ?
C19 C10 C9 113.7(2) . . ?
C5 C10 C9 106.6(2) . . ?
C9 C11 C12 113.6(2) . . ?
C9 C11 H11A 108.8 . . ?
C12 C11 H11A 108.8 . . ?
C9 C11 H11B 108.8 . . ?
C12 C11 H11B 108.8 . . ?
H11A C11 H11B 107.7 . . ?
C11 C12 C13 115.4(2) . . ?
C11 C12 H12A 108.4 . . ?
C13 C12 H12A 108.4 . . ?
C11 C12 H12B 108.4 . . ?
C13 C12 H12B 108.4 . . ?
H12A C12 H12B 107.5 . . ?
C14 C13 C20 115.3(3) . . ?
C14 C13 C15 98.3(2) . . ?
C20 C13 C15 111.5(3) . . ?
C14 C13 C12 108.7(2) . . ?
C20 C13 C12 109.6(3) . . ?
C15 C13 C12 113.1(2) . . ?
C13 C14 C8 103.6(2) . . ?
C13 C14 H14A 111.0 . . ?
C8 C14 H14A 111.0 . . ?
C13 C14 H14B 111.0 . . ?
C8 C14 H14B 111.0 . . ?
H14A C14 H14B 109.0 . . ?
O4 C15 C13 114.3(3) . . ?
O4 C15 C16 112.6(2) . . ?
C13 C15 C16 105.5(2) . . ?
O4 C15 H15 108.1 . . ?
C13 C15 H15 108.1 . . ?
C16 C15 H15 108.1 . . ?
C15 C16 C8 106.5(2) . . ?
C15 C16 H16A 110.4 . . ?
C8 C16 H16A 110.4 . . ?
C15 C16 H16B 110.4 . . ?
C8 C16 H16B 110.4 . . ?
H16A C16 H16B 108.6 . . ?
O1 C17 O2 121.7(3) . . ?
O1 C17 C4 125.0(3) . . ?
O2 C17 C4 113.1(3) . . ?
C4 C18 H18A 109.5 . . ?
C4 C18 H18B 109.5 . . ?
H18A C18 H18B 109.5 . . ?
C4 C18 H18C 109.5 . . ?
H18A C18 H18C 109.5 . . ?
H18B C18 H18C 109.5 . . ?
C10 C19 H19A 109.5 . . ?
C10 C19 H19B 109.5 . . ?
H19A C19 H19B 109.5 . . ?
C10 C19 H19C 109.5 . . ?
H19A C19 H19C 109.5 . . ?
H19B C19 H19C 109.5 . . ?
C13 C20 H20A 109.5 . . ?
C13 C20 H20B 109.5 . . ?
H20A C20 H20B 109.5 . . ?
C13 C20 H20C 109.5 . . ?
H20A C20 H20C 109.5 . . ?
H20B C20 H20C 109.5 . . ?
O5 C21 H21A 109.5 . . ?
O5 C21 H21B 109.5 . . ?
H21A C21 H21B 109.5 . . ?
O5 C21 H21C 109.5 . . ?
H21A C21 H21C 109.5 . . ?
H21B C21 H21C 109.5 . . ?

loop_
_geom_bond_atom_site_label_1
_geom_bond_atom_site_label_2
_geom_bond_distance
_geom_bond_site_symmetry_2
_geom_bond_publ_flag
O1 C17 1.197(4) . ?
O2 C17 1.321(4) . ?
O2 H2 0.8200 . ?
O3 C9 1.450(3) . ?
O3 H3 0.8200 . ?
O4 C15 1.428(3) . ?
O4 H4 0.8200 . ?
O5 C21 1.392(5) . ?
O5 H5 0.8200 . ?
C1 C2 1.526(4) . ?
C1 C10 1.541(4) . ?
C1 H1A 0.9700 . ?
C1 H1B 0.9700 . ?
C2 C3 1.509(5) . ?
C2 H2A 0.9700 . ?
C2 H2B 0.9700 . ?
C3 C4 1.531(4) . ?
C3 H3A 0.9700 . ?
C3 H3B 0.9700 . ?
C4 C17 1.525(4) . ?
C4 C18 1.545(4) . ?
C4 C5 1.565(4) . ?
C5 C6 1.529(4) . ?
C5 C10 1.552(4) . ?
C5 H5A 0.9800 . ?
C6 C7 1.532(4) . ?
C6 H6A 0.9700 . ?
C6 H6B 0.9700 . ?
C7 C8 1.520(4) . ?
C7 H7A 0.9700 . ?
C7 H7B 0.9700 . ?
C8 C14 1.543(4) . ?
C8 C9 1.554(4) . ?
C8 C16 1.559(4) . ?
C9 C11 1.527(4) . ?
C9 C10 1.595(4) . ?
C10 C19 1.544(4) . ?
C11 C12 1.529(4) . ?
C11 H11A 0.9700 . ?
C11 H11B 0.9700 . ?
C12 C13 1.531(4) . ?
C12 H12A 0.9700 . ?
C12 H12B 0.9700 . ?
C13 C14 1.518(4) . ?
C13 C20 1.525(4) . ?
C13 C15 1.530(4) . ?
C14 H14A 0.9700 . ?
C14 H14B 0.9700 . ?
C15 C16 1.537(4) . ?
C15 H15 0.9800 . ?
C16 H16A 0.9700 . ?
C16 H16B 0.9700 . ?
C18 H18A 0.9600 . ?
C18 H18B 0.9600 . ?
C18 H18C 0.9600 . ?
C19 H19A 0.9600 . ?
C19 H19B 0.9600 . ?
C19 H19C 0.9600 . ?
C20 H20A 0.9600 . ?
C20 H20B 0.9600 . ?
C20 H20C 0.9600 . ?
C21 H21A 0.9600 . ?
C21 H21B 0.9600 . ?
C21 H21C 0.9600 . ?

loop_
_geom_torsion_atom_site_label_1
_geom_torsion_atom_site_label_2
_geom_torsion_atom_site_label_3
_geom_torsion_atom_site_label_4
_geom_torsion
_geom_torsion_site_symmetry_1
_geom_torsion_site_symmetry_2
_geom_torsion_site_symmetry_3
_geom_torsion_site_symmetry_4
_geom_torsion_publ_flag
C10 C1 C2 C3 55.7(4) . . . . ?
C1 C2 C3 C4 -57.7(4) . . . . ?
C2 C3 C4 C17 -74.9(3) . . . . ?
C2 C3 C4 C18 171.4(3) . . . . ?
C2 C3 C4 C5 53.5(3) . . . . ?
C17 C4 C5 C6 -55.6(3) . . . . ?
C3 C4 C5 C6 179.7(2) . . . . ?
C18 C4 C5 C6 63.0(3) . . . . ?
C17 C4 C5 C10 75.8(3) . . . . ?
C3 C4 C5 C10 -48.8(3) . . . . ?
C18 C4 C5 C10 -165.6(2) . . . . ?
C10 C5 C6 C7 62.0(3) . . . . ?
C4 C5 C6 C7 -164.2(2) . . . . ?
C5 C6 C7 C8 -55.5(3) . . . . ?
C6 C7 C8 C14 169.2(3) . . . . ?
C6 C7 C8 C9 48.7(3) . . . . ?
C6 C7 C8 C16 -79.3(3) . . . . ?
C7 C8 C9 O3 67.0(2) . . . . ?
C14 C8 C9 O3 -54.4(2) . . . . ?
C16 C8 C9 O3 -163.4(2) . . . . ?
C7 C8 C9 C11 -176.5(2) . . . . ?
C14 C8 C9 C11 62.0(3) . . . . ?
C16 C8 C9 C11 -47.0(3) . . . . ?
C7 C8 C9 C10 -49.4(3) . . . . ?
C14 C8 C9 C10 -170.8(2) . . . . ?
C16 C8 C9 C10 80.1(3) . . . . ?
C2 C1 C10 C19 69.6(3) . . . . ?
C2 C1 C10 C5 -50.8(3) . . . . ?
C2 C1 C10 C9 -167.2(3) . . . . ?
C6 C5 C10 C1 -178.2(2) . . . . ?
C4 C5 C10 C1 48.0(3) . . . . ?
C6 C5 C10 C19 63.5(3) . . . . ?
C4 C5 C10 C19 -70.3(3) . . . . ?
C6 C5 C10 C9 -60.6(3) . . . . ?
C4 C5 C10 C9 165.6(2) . . . . ?
O3 C9 C10 C1 59.2(3) . . . . ?
C11 C9 C10 C1 -60.8(3) . . . . ?
C8 C9 C10 C1 173.9(2) . . . . ?
O3 C9 C10 C19 178.4(2) . . . . ?
C11 C9 C10 C19 58.4(3) . . . . ?
C8 C9 C10 C19 -66.9(3) . . . . ?
O3 C9 C10 C5 -59.5(3) . . . . ?
C11 C9 C10 C5 -179.5(2) . . . . ?
C8 C9 C10 C5 55.2(3) . . . . ?
O3 C9 C11 C12 68.3(3) . . . . ?
C8 C9 C11 C12 -44.9(3) . . . . ?
C10 C9 C11 C12 -172.9(2) . . . . ?
C9 C11 C12 C13 42.0(4) . . . . ?
C11 C12 C13 C14 -53.1(3) . . . . ?
C11 C12 C13 C20 -179.9(3) . . . . ?
C11 C12 C13 C15 55.0(3) . . . . ?
C20 C13 C14 C8 -170.3(3) . . . . ?
C15 C13 C14 C8 -51.8(3) . . . . ?
C12 C13 C14 C8 66.1(3) . . . . ?
C7 C8 C14 C13 165.3(2) . . . . ?
C9 C8 C14 C13 -72.9(3) . . . . ?
C16 C8 C14 C13 44.3(3) . . . . ?
C14 C13 C15 O4 162.3(2) . . . . ?
C20 C13 C15 O4 -76.3(3) . . . . ?
C12 C13 C15 O4 47.8(3) . . . . ?
C14 C13 C15 C16 38.1(3) . . . . ?
C20 C13 C15 C16 159.5(3) . . . . ?
C12 C13 C15 C16 -76.4(3) . . . . ?
O4 C15 C16 C8 -137.1(2) . . . . ?
C13 C15 C16 C8 -11.8(3) . . . . ?
C7 C8 C16 C15 -136.9(2) . . . . ?
C14 C8 C16 C15 -19.2(3) . . . . ?
C9 C8 C16 C15 95.6(3) . . . . ?
C3 C4 C17 O1 -3.0(4) . . . . ?
C18 C4 C17 O1 112.1(4) . . . . ?
C5 C4 C17 O1 -127.3(3) . . . . ?
C3 C4 C17 O2 -177.8(3) . . . . ?
C18 C4 C17 O2 -62.7(3) . . . . ?
C5 C4 C17 O2 57.9(3) . . . . ?
